data_7249161
loop_
_publ_author_name
'Romero-Soto, Christian A.'
'Iglesias, Ana L.'
'Vel\'azquez-Ham, Amor F.'
'Camarena-D\'iaz, Juan P.'
'Correa-Ayala, Erick'
'Gomez-Lopez, Jessica L.'
'Ch\'avez, Daniel'
'Ochoa-Ter\'an, Adri\'an'
'Aguirre, Gerardo'
'Rheingold, Arnold L.'
'Grotjahn, Douglas B.'
'Parra-Hake, Miguel'
'Miranda-Soto, Valent\'in'

_publ_section_title
;
 Ruthenium complexes with triazenide ligands bearing an N-heterocyclic
 moiety, and their catalytic properties in the reduction of nitroarenes
;
_journal_issue 33
_journal_name_full 'RSC Advances'
_journal_page_first 24019
_journal_page_last 24030
_journal_paper_doi 10.1039/D4RA04813J
_journal_volume 14
_journal_year 2024
_chemical_formula_moiety 'C21 H22 Cl2 N4 Ru'
_chemical_formula_sum 'C21 H22 Cl2 N4 Ru'
_chemical_formula_weight 502.40
_chemical_name_systematic '[RuCl(p-cymene)(1-ClPh-3-Pyridiltriazenide)]'
_space_group_IT_number 19
_space_group_name_Hall 'P 2ac 2ab'
_space_group_name_H-M_alt 'P 21 21 21'
_symmetry_cell_setting orthorhombic
_symmetry_space_group_name_Hall 'P 2ac 2ab'
_symmetry_space_group_name_H-M 'P 21 21 21'
_atom_sites_solution_hydrogens geom
_atom_sites_solution_primary direct
_atom_sites_solution_secondary difmap
_audit_creation_method SHELXL-97
_audit_update_record
;
2021-06-01 deposited with the CCDC.	2024-07-19 downloaded from the CCDC.
;
_cell_angle_alpha 90.00
_cell_angle_beta 90.00
_cell_angle_gamma 90.00
_cell_formula_units_Z 4
_cell_length_a 7.6210(14)
_cell_length_b 10.7471(18)
_cell_length_c 24.768(4)
_cell_measurement_reflns_used 3318
_cell_measurement_temperature 100(2)
_cell_measurement_theta_max 25.32
_cell_measurement_theta_min 3.11
_cell_volume 2028.6(6)
_computing_cell_refinement 'Bruker SAINT'
_computing_data_collection 'Bruker APEX2'
_computing_data_reduction 'Bruker SAINT'
_computing_molecular_graphics 'Bruker SHELXTL'
_computing_publication_material 'Bruker SHELXTL'
_computing_structure_refinement 'SHELXL-97 (Sheldrick, 2008)'
_computing_structure_solution 'SHELXS-97 (Sheldrick, 2008)'
_diffrn_ambient_temperature 100(2)
_diffrn_measured_fraction_theta_full 0.999
_diffrn_measured_fraction_theta_max 0.999
_diffrn_measurement_device_type 'Bruker APEX-II CCD'
_diffrn_measurement_method '\f and \w scans'
_diffrn_radiation_monochromator graphite
_diffrn_radiation_source 'fine-focus sealed tube'
_diffrn_radiation_type MoK\a
_diffrn_radiation_wavelength 0.71073
_diffrn_reflns_av_R_equivalents 0.0487
_diffrn_reflns_av_sigmaI/netI 0.0580
_diffrn_reflns_limit_h_max 9
_diffrn_reflns_limit_h_min -9
_diffrn_reflns_limit_k_max 13
_diffrn_reflns_limit_k_min -13
_diffrn_reflns_limit_l_max 15
_diffrn_reflns_limit_l_min -31
_diffrn_reflns_number 13185
_diffrn_reflns_theta_full 25.00
_diffrn_reflns_theta_max 26.42
_diffrn_reflns_theta_min 2.51
_exptl_absorpt_coefficient_mu 1.051
_exptl_absorpt_correction_T_max 0.9206
_exptl_absorpt_correction_T_min 0.7574
_exptl_absorpt_correction_type multi-scan
_exptl_absorpt_process_details sadabs
_exptl_crystal_colour orange
_exptl_crystal_density_diffrn 1.645
_exptl_crystal_density_method 'not measured'
_exptl_crystal_description BLOCK
_exptl_crystal_F_000 1016
_exptl_crystal_size_max 0.28
_exptl_crystal_size_mid 0.12
_exptl_crystal_size_min 0.08
_refine_diff_density_max 0.536
_refine_diff_density_min -0.479
_refine_diff_density_rms 0.086
_refine_ls_abs_structure_details 'Flack H D (1983), Acta Cryst. A39, 876-881'
_refine_ls_abs_structure_Flack 0.02(3)
_refine_ls_extinction_method none
_refine_ls_goodness_of_fit_ref 1.037
_refine_ls_hydrogen_treatment constr
_refine_ls_matrix_type full
_refine_ls_number_parameters 256
_refine_ls_number_reflns 4182
_refine_ls_number_restraints 0
_refine_ls_restrained_S_all 1.037
_refine_ls_R_factor_all 0.0409
_refine_ls_R_factor_gt 0.0329
_refine_ls_shift/su_max 0.001
_refine_ls_shift/su_mean 0.000
_refine_ls_structure_factor_coef Fsqd
_refine_ls_weighting_details 'calc w=1/[\s^2^(Fo^2^)+(0.0217P)^2^+0.0000P] where P=(Fo^2^+2Fc^2^)/3'
_refine_ls_weighting_scheme calc
_refine_ls_wR_factor_gt 0.0578
_refine_ls_wR_factor_ref 0.0601
_reflns_number_gt 3771
_reflns_number_total 4182
_reflns_threshold_expression >2sigma(I)
_cod_data_source_file d4ra04813j2.cif
_cod_data_source_block grot428
_cod_depositor_comments
;
The following automatic conversions were performed:

data item '_symmetry_cell_setting' value 'Orthorhombic' was changed
to 'orthorhombic' in accordance with the
/home/data/users/saulius/crontab/automatic-downloads/rss-feeds/RSC/lib/dictionaries/cif_core.dic
dictionary named 'cif_core.dic' version 2.4.2 last updated on
2011-04-26.

Automatic conversion script
Id: cif_fix_values 8170 2020-07-09 18:12:32Z antanas 
;
_cod_original_sg_symbol_Hall 'P 2ac 2ab '
_cod_original_sg_symbol_H-M P2(1)2(1)2(1)
_cod_database_code 7249161

loop_
_symmetry_equiv_pos_as_xyz
'x, y, z'
'x+1/2, -y+1/2, -z'
'-x, y+1/2, -z+1/2'
'-x+1/2, -y, z+1/2'

loop_
_atom_site_label
_atom_site_type_symbol
_atom_site_fract_x
_atom_site_fract_y
_atom_site_fract_z
_atom_site_U_iso_or_equiv
_atom_site_adp_type
_atom_site_occupancy
_atom_site_symmetry_multiplicity
_atom_site_calc_flag
_atom_site_refinement_flags
_atom_site_disorder_assembly
_atom_site_disorder_group
Ru1 Ru 0.19318(4) 0.78154(3) 0.882820(10) 0.01002(7) Uani 1 1 d . . .
Cl1 Cl 0.49101(12) 0.74612(8) 0.91008(3) 0.0139(2) Uani 1 1 d . . .
Cl2 Cl 0.41156(16) 1.25575(10) 1.09874(4) 0.0379(3) Uani 1 1 d . . .
N1 N 0.3672(4) 0.7909(3) 0.74808(10) 0.0159(7) Uani 1 1 d . . .
N2 N 0.2957(5) 0.9002(3) 0.82519(10) 0.0125(6) Uani 1 1 d . . .
N3 N 0.3251(5) 0.9995(3) 0.85562(11) 0.0147(7) Uani 1 1 d . . .
N4 N 0.2532(4) 0.9654(3) 0.90179(11) 0.0126(8) Uani 1 1 d . . .
C1 C -0.0706(5) 0.7570(3) 0.84634(13) 0.0133(9) Uani 1 1 d . . .
C2 C 0.0409(5) 0.6553(3) 0.83271(14) 0.0152(9) Uani 1 1 d . . .
H2A H 0.0562 0.6347 0.7957 0.018 Uiso 1 1 calc R . .
C3 C 0.1285(5) 0.5850(3) 0.87166(14) 0.0159(9) Uani 1 1 d . . .
H3A H 0.2023 0.5183 0.8608 0.019 Uiso 1 1 calc R . .
C4 C 0.1078(5) 0.6126(3) 0.92783(14) 0.0163(9) Uani 1 1 d . . .
C5 C 0.0014(5) 0.7116(4) 0.94217(13) 0.0163(8) Uani 1 1 d . . .
H5A H -0.0153 0.7309 0.9793 0.020 Uiso 1 1 calc R . .
C6 C -0.0829(5) 0.7847(4) 0.90217(12) 0.0156(8) Uani 1 1 d . . .
H6A H -0.1501 0.8547 0.9132 0.019 Uiso 1 1 calc R . .
C7 C -0.1691(6) 0.8326(3) 0.80505(13) 0.0189(9) Uani 1 1 d . . .
H7A H -0.2935 0.8031 0.8063 0.023 Uiso 1 1 calc R . .
C8 C -0.1065(6) 0.8134(4) 0.74663(13) 0.0279(11) Uani 1 1 d . . .
H8A H -0.1142 0.7249 0.7373 0.042 Uiso 1 1 calc R . .
H8B H 0.0154 0.8413 0.7432 0.042 Uiso 1 1 calc R . .
H8C H -0.1809 0.8617 0.7221 0.042 Uiso 1 1 calc R . .
C9 C -0.1738(7) 0.9729(3) 0.81820(16) 0.0297(11) Uani 1 1 d . . .
H9A H -0.2345 0.9858 0.8526 0.044 Uiso 1 1 calc R . .
H9B H -0.2364 1.0172 0.7895 0.044 Uiso 1 1 calc R . .
H9C H -0.0536 1.0047 0.8208 0.044 Uiso 1 1 calc R . .
C10 C 0.2093(6) 0.5390(4) 0.96955(15) 0.0247(10) Uani 1 1 d . . .
H10A H 0.1796 0.4506 0.9663 0.037 Uiso 1 1 calc R . .
H10B H 0.1785 0.5685 1.0058 0.037 Uiso 1 1 calc R . .
H10C H 0.3354 0.5502 0.9636 0.037 Uiso 1 1 calc R . .
C11 C 0.4221(5) 0.7905(4) 0.69649(12) 0.0164(8) Uani 1 1 d . . .
H11A H 0.4311 0.7126 0.6786 0.020 Uiso 1 1 calc R . .
C12 C 0.4663(5) 0.8959(3) 0.66791(13) 0.0155(9) Uani 1 1 d . . .
H12A H 0.5055 0.8901 0.6316 0.019 Uiso 1 1 calc R . .
C13 C 0.4525(6) 1.0101(4) 0.69302(14) 0.0181(9) Uani 1 1 d . . .
H13A H 0.4814 1.0844 0.6743 0.022 Uiso 1 1 calc R . .
C14 C 0.3959(5) 1.0142(3) 0.74602(13) 0.0162(9) Uani 1 1 d . . .
H14A H 0.3845 1.0914 0.7644 0.019 Uiso 1 1 calc R . .
C15 C 0.3563(5) 0.9035(3) 0.77167(13) 0.0109(8) Uani 1 1 d . . .
C16 C 0.2858(5) 1.0400(3) 0.94734(13) 0.0130(8) Uani 1 1 d . . .
C17 C 0.3692(5) 1.1558(4) 0.94397(14) 0.0184(9) Uani 1 1 d . . .
H17A H 0.4014 1.1890 0.9098 0.022 Uiso 1 1 calc R . .
C18 C 0.4044(5) 1.2216(4) 0.99080(13) 0.0199(8) Uani 1 1 d . . .
H18A H 0.4614 1.3001 0.9888 0.024 Uiso 1 1 calc R . .
C19 C 0.3572(5) 1.1737(4) 1.04040(14) 0.0219(10) Uani 1 1 d . . .
C20 C 0.2730(5) 1.0603(3) 1.04401(14) 0.0169(9) Uani 1 1 d . . .
H20A H 0.2407 1.0279 1.0783 0.020 Uiso 1 1 calc R . .
C21 C 0.2357(5) 0.9936(3) 0.99722(13) 0.0139(9) Uani 1 1 d . . .
H21A H 0.1759 0.9162 0.9995 0.017 Uiso 1 1 calc R . .

loop_
_atom_site_aniso_label
_atom_site_aniso_U_11
_atom_site_aniso_U_22
_atom_site_aniso_U_33
_atom_site_aniso_U_23
_atom_site_aniso_U_13
_atom_site_aniso_U_12
Ru1 0.00955(13) 0.01170(14) 0.00880(12) 0.00056(12) 0.00013(13) -0.00211(14)
Cl1 0.0105(5) 0.0168(5) 0.0144(4) -0.0007(3) -0.0002(4) -0.0005(4)
Cl2 0.0402(7) 0.0467(8) 0.0268(5) -0.0212(5) 0.0088(5) -0.0182(6)
N1 0.0161(18) 0.0171(18) 0.0144(15) 0.0018(14) 0.0004(12) -0.0011(16)
N2 0.0134(18) 0.0128(16) 0.0112(14) 0.0007(12) -0.0003(15) -0.0058(16)
N3 0.019(2) 0.0129(17) 0.0125(15) 0.0000(12) 0.0018(15) -0.0016(16)
N4 0.017(2) 0.0103(16) 0.0104(14) 0.0013(12) 0.0009(12) -0.0027(13)
C1 0.0083(19) 0.014(2) 0.0174(18) 0.0010(15) -0.0017(14) -0.0070(16)
C2 0.014(2) 0.016(2) 0.0161(19) -0.0034(16) -0.0014(16) -0.0067(18)
C3 0.012(2) 0.0078(19) 0.027(2) -0.0038(16) -0.0013(16) -0.0052(15)
C4 0.015(2) 0.015(2) 0.019(2) 0.0059(16) -0.0026(18) -0.0106(18)
C5 0.018(2) 0.020(2) 0.0113(17) 0.0018(17) 0.0014(15) -0.004(2)
C6 0.0086(19) 0.018(2) 0.0204(17) -0.0023(17) 0.0004(15) -0.0052(19)
C7 0.014(2) 0.022(2) 0.0213(19) 0.0062(16) -0.0030(17) -0.0029(18)
C8 0.020(3) 0.040(3) 0.023(2) 0.0119(18) -0.0123(18) 0.000(2)
C9 0.028(3) 0.019(2) 0.042(2) 0.0041(19) -0.014(2) 0.009(2)
C10 0.022(3) 0.028(2) 0.025(2) 0.0112(17) -0.009(2) -0.010(2)
C11 0.018(2) 0.019(2) 0.0120(17) -0.0043(17) -0.0003(15) 0.001(2)
C12 0.015(2) 0.024(2) 0.0078(18) -0.0010(16) 0.0002(16) -0.0009(18)
C13 0.018(2) 0.023(2) 0.0138(19) 0.0092(16) 0.0013(17) -0.0024(19)
C14 0.019(2) 0.013(2) 0.017(2) -0.0005(16) -0.0006(17) -0.0004(18)
C15 0.009(2) 0.014(2) 0.0093(18) 0.0003(15) -0.0040(14) 0.0002(15)
C16 0.011(2) 0.015(2) 0.0136(17) -0.0019(14) 0.0017(17) 0.0033(17)
C17 0.017(2) 0.021(2) 0.017(2) -0.0038(17) 0.0028(16) -0.0020(18)
C18 0.017(2) 0.015(2) 0.027(2) -0.0034(18) 0.0031(16) -0.004(2)
C19 0.019(3) 0.026(2) 0.021(2) -0.0095(17) 0.0033(17) 0.0009(18)
C20 0.015(3) 0.022(2) 0.0140(19) -0.0029(16) 0.0020(16) 0.0062(18)
C21 0.011(2) 0.014(2) 0.0168(19) 0.0012(16) 0.0008(15) 0.0041(16)

loop_
_atom_type_symbol
_atom_type_description
_atom_type_scat_dispersion_real
_atom_type_scat_dispersion_imag
_atom_type_scat_source
C C 0.0033 0.0016 'International Tables Vol C Tables 4.2.6.8 and 6.1.1.4'
H H 0.0000 0.0000 'International Tables Vol C Tables 4.2.6.8 and 6.1.1.4'
N N 0.0061 0.0033 'International Tables Vol C Tables 4.2.6.8 and 6.1.1.4'
Cl Cl 0.1484 0.1585 'International Tables Vol C Tables 4.2.6.8 and 6.1.1.4'
Ru Ru -1.2594 0.8363 'International Tables Vol C Tables 4.2.6.8 and 6.1.1.4'

loop_
_geom_angle_atom_site_label_1
_geom_angle_atom_site_label_2
_geom_angle_atom_site_label_3
_geom_angle
_geom_angle_site_symmetry_1
_geom_angle_site_symmetry_3
_geom_angle_publ_flag
N2 Ru1 N4 59.16(11) . . ?
N2 Ru1 C6 120.79(14) . . ?
N4 Ru1 C6 98.58(14) . . ?
N2 Ru1 C2 101.09(12) . . ?
N4 Ru1 C2 146.96(13) . . ?
C6 Ru1 C2 67.44(14) . . ?
N2 Ru1 C3 126.43(12) . . ?
N4 Ru1 C3 174.21(12) . . ?
C6 Ru1 C3 79.83(15) . . ?
C2 Ru1 C3 37.33(13) . . ?
N2 Ru1 C5 157.08(14) . . ?
N4 Ru1 C5 108.58(13) . . ?
C6 Ru1 C5 37.92(13) . . ?
C2 Ru1 C5 79.29(13) . . ?
C3 Ru1 C5 66.77(14) . . ?
N2 Ru1 C1 97.72(12) . . ?
N4 Ru1 C1 113.80(12) . . ?
C6 Ru1 C1 37.76(12) . . ?
C2 Ru1 C1 37.83(13) . . ?
C3 Ru1 C1 68.27(14) . . ?
C5 Ru1 C1 68.33(13) . . ?
N2 Ru1 C4 163.46(13) . . ?
N4 Ru1 C4 136.45(12) . . ?
C6 Ru1 C4 67.48(15) . . ?
C2 Ru1 C4 67.75(13) . . ?
C3 Ru1 C4 37.82(13) . . ?
C5 Ru1 C4 36.39(14) . . ?
C1 Ru1 C4 80.93(14) . . ?
N2 Ru1 Cl1 86.26(10) . . ?
N4 Ru1 Cl1 83.06(9) . . ?
C6 Ru1 Cl1 149.61(9) . . ?
C2 Ru1 Cl1 124.53(11) . . ?
C3 Ru1 Cl1 95.49(11) . . ?
C5 Ru1 Cl1 112.67(10) . . ?
C1 Ru1 Cl1 162.33(9) . . ?
C4 Ru1 Cl1 90.36(11) . . ?
C11 N1 C15 115.7(3) . . ?
N3 N2 C15 117.4(3) . . ?
N3 N2 Ru1 99.67(19) . . ?
C15 N2 Ru1 142.3(2) . . ?
N4 N3 N2 101.5(3) . . ?
N3 N4 C16 117.6(3) . . ?
N3 N4 Ru1 99.17(19) . . ?
C16 N4 Ru1 139.6(2) . . ?
C6 C1 C2 115.6(3) . . ?
C6 C1 C7 121.1(3) . . ?
C2 C1 C7 123.4(3) . . ?
C6 C1 Ru1 68.8(2) . . ?
C2 C1 Ru1 69.4(2) . . ?
C7 C1 Ru1 131.6(3) . . ?
C3 C2 C1 122.5(3) . . ?
C3 C2 Ru1 71.8(2) . . ?
C1 C2 Ru1 72.8(2) . . ?
C3 C2 H2A 118.8 . . ?
C1 C2 H2A 118.8 . . ?
Ru1 C2 H2A 129.1 . . ?
C2 C3 C4 120.5(4) . . ?
C2 C3 Ru1 70.8(2) . . ?
C4 C3 Ru1 72.6(2) . . ?
C2 C3 H3A 119.8 . . ?
C4 C3 H3A 119.8 . . ?
Ru1 C3 H3A 129.1 . . ?
C5 C4 C3 118.3(3) . . ?
C5 C4 C10 121.7(3) . . ?
C3 C4 C10 119.9(4) . . ?
C5 C4 Ru1 70.9(2) . . ?
C3 C4 Ru1 69.5(2) . . ?
C10 C4 Ru1 128.2(3) . . ?
C4 C5 C6 120.8(3) . . ?
C4 C5 Ru1 72.7(2) . . ?
C6 C5 Ru1 69.27(19) . . ?
C4 C5 H5A 119.6 . . ?
C6 C5 H5A 119.6 . . ?
Ru1 C5 H5A 131.2 . . ?
C1 C6 C5 122.3(4) . . ?
C1 C6 Ru1 73.5(2) . . ?
C5 C6 Ru1 72.8(2) . . ?
C1 C6 H6A 118.8 . . ?
C5 C6 H6A 118.8 . . ?
Ru1 C6 H6A 127.0 . . ?
C1 C7 C8 114.3(3) . . ?
C1 C7 C9 113.3(3) . . ?
C8 C7 C9 109.7(3) . . ?
C1 C7 H7A 106.3 . . ?
C8 C7 H7A 106.3 . . ?
C9 C7 H7A 106.3 . . ?
C7 C8 H8A 109.5 . . ?
C7 C8 H8B 109.5 . . ?
H8A C8 H8B 109.5 . . ?
C7 C8 H8C 109.5 . . ?
H8A C8 H8C 109.5 . . ?
H8B C8 H8C 109.5 . . ?
C7 C9 H9A 109.5 . . ?
C7 C9 H9B 109.5 . . ?
H9A C9 H9B 109.5 . . ?
C7 C9 H9C 109.5 . . ?
H9A C9 H9C 109.5 . . ?
H9B C9 H9C 109.5 . . ?
C4 C10 H10A 109.5 . . ?
C4 C10 H10B 109.5 . . ?
H10A C10 H10B 109.5 . . ?
C4 C10 H10C 109.5 . . ?
H10A C10 H10C 109.5 . . ?
H10B C10 H10C 109.5 . . ?
N1 C11 C12 124.2(4) . . ?
N1 C11 H11A 117.9 . . ?
C12 C11 H11A 117.9 . . ?
C11 C12 C13 118.7(3) . . ?
C11 C12 H12A 120.6 . . ?
C13 C12 H12A 120.6 . . ?
C12 C13 C14 118.7(3) . . ?
C12 C13 H13A 120.6 . . ?
C14 C13 H13A 120.6 . . ?
C15 C14 C13 118.5(4) . . ?
C15 C14 H14A 120.8 . . ?
C13 C14 H14A 120.8 . . ?
N1 C15 C14 124.1(3) . . ?
N1 C15 N2 114.0(3) . . ?
C14 C15 N2 121.8(3) . . ?
C21 C16 C17 119.9(3) . . ?
C21 C16 N4 117.4(3) . . ?
C17 C16 N4 122.7(3) . . ?
C18 C17 C16 119.5(3) . . ?
C18 C17 H17A 120.3 . . ?
C16 C17 H17A 120.3 . . ?
C19 C18 C17 120.3(4) . . ?
C19 C18 H18A 119.8 . . ?
C17 C18 H18A 119.8 . . ?
C18 C19 C20 120.5(3) . . ?
C18 C19 Cl2 119.2(3) . . ?
C20 C19 Cl2 120.2(3) . . ?
C19 C20 C21 119.7(3) . . ?
C19 C20 H20A 120.1 . . ?
C21 C20 H20A 120.1 . . ?
C16 C21 C20 120.0(4) . . ?
C16 C21 H21A 120.0 . . ?
C20 C21 H21A 120.0 . . ?

loop_
_geom_bond_atom_site_label_1
_geom_bond_atom_site_label_2
_geom_bond_distance
_geom_bond_site_symmetry_2
_geom_bond_publ_flag
Ru1 N2 2.067(3) . ?
Ru1 N4 2.081(3) . ?
Ru1 C6 2.158(4) . ?
Ru1 C2 2.174(4) . ?
Ru1 C3 2.187(4) . ?
Ru1 C5 2.205(4) . ?
Ru1 C1 2.219(4) . ?
Ru1 C4 2.228(4) . ?
Ru1 Cl1 2.3985(10) . ?
Cl2 C19 1.743(4) . ?
N1 C11 1.344(4) . ?
N1 C15 1.346(5) . ?
N2 N3 1.325(4) . ?
N2 C15 1.404(4) . ?
N3 N4 1.320(4) . ?
N4 C16 1.407(4) . ?
C1 C6 1.418(4) . ?
C1 C2 1.425(5) . ?
C1 C7 1.507(5) . ?
C2 C3 1.396(5) . ?
C2 H2A 0.9500 . ?
C3 C4 1.431(5) . ?
C3 H3A 0.9500 . ?
C4 C5 1.384(5) . ?
C4 C10 1.514(5) . ?
C5 C6 1.418(5) . ?
C5 H5A 0.9500 . ?
C6 H6A 0.9500 . ?
C7 C8 1.537(5) . ?
C7 C9 1.543(5) . ?
C7 H7A 1.0000 . ?
C8 H8A 0.9800 . ?
C8 H8B 0.9800 . ?
C8 H8C 0.9800 . ?
C9 H9A 0.9800 . ?
C9 H9B 0.9800 . ?
C9 H9C 0.9800 . ?
C10 H10A 0.9800 . ?
C10 H10B 0.9800 . ?
C10 H10C 0.9800 . ?
C11 C12 1.378(5) . ?
C11 H11A 0.9500 . ?
C12 C13 1.380(5) . ?
C12 H12A 0.9500 . ?
C13 C14 1.382(5) . ?
C13 H13A 0.9500 . ?
C14 C15 1.382(5) . ?
C14 H14A 0.9500 . ?
C16 C21 1.386(5) . ?
C16 C17 1.400(5) . ?
C17 C18 1.385(5) . ?
C17 H17A 0.9500 . ?
C18 C19 1.379(5) . ?
C18 H18A 0.9500 . ?
C19 C20 1.381(5) . ?
C20 C21 1.392(5) . ?
C20 H20A 0.9500 . ?
C21 H21A 0.9500 . ?

loop_
_geom_torsion_atom_site_label_1
_geom_torsion_atom_site_label_2
_geom_torsion_atom_site_label_3
_geom_torsion_atom_site_label_4
_geom_torsion
_geom_torsion_site_symmetry_1
_geom_torsion_site_symmetry_2
_geom_torsion_site_symmetry_3
_geom_torsion_site_symmetry_4
_geom_torsion_publ_flag
N4 Ru1 N2 N3 4.8(2) . . . . ?
C6 Ru1 N2 N3 85.9(3) . . . . ?
C2 Ru1 N2 N3 156.1(2) . . . . ?
C3 Ru1 N2 N3 -173.4(2) . . . . ?
C5 Ru1 N2 N3 67.4(4) . . . . ?
C1 Ru1 N2 N3 117.9(2) . . . . ?
C4 Ru1 N2 N3 -157.9(4) . . . . ?
Cl1 Ru1 N2 N3 -79.4(2) . . . . ?
N4 Ru1 N2 C15 175.1(5) . . . . ?
C6 Ru1 N2 C15 -103.7(4) . . . . ?
C2 Ru1 N2 C15 -33.5(5) . . . . ?
C3 Ru1 N2 C15 -3.1(5) . . . . ?
C5 Ru1 N2 C15 -122.2(4) . . . . ?
C1 Ru1 N2 C15 -71.7(4) . . . . ?
C4 Ru1 N2 C15 12.4(8) . . . . ?
Cl1 Ru1 N2 C15 91.0(4) . . . . ?
C15 N2 N3 N4 -180.0(3) . . . . ?
Ru1 N2 N3 N4 -6.6(3) . . . . ?
N2 N3 N4 C16 169.2(3) . . . . ?
N2 N3 N4 Ru1 6.5(3) . . . . ?
N2 Ru1 N4 N3 -4.8(2) . . . . ?
C6 Ru1 N4 N3 -125.6(2) . . . . ?
C2 Ru1 N4 N3 -64.3(3) . . . . ?
C3 Ru1 N4 N3 160.8(13) . . . . ?
C5 Ru1 N4 N3 -163.4(2) . . . . ?
C1 Ru1 N4 N3 -89.5(2) . . . . ?
C4 Ru1 N4 N3 168.2(2) . . . . ?
Cl1 Ru1 N4 N3 85.0(2) . . . . ?
N2 Ru1 N4 C16 -160.7(5) . . . . ?
C6 Ru1 N4 C16 78.5(4) . . . . ?
C2 Ru1 N4 C16 139.8(4) . . . . ?
C3 Ru1 N4 C16 4.8(16) . . . . ?
C5 Ru1 N4 C16 40.7(4) . . . . ?
C1 Ru1 N4 C16 114.6(4) . . . . ?
C4 Ru1 N4 C16 12.3(5) . . . . ?
Cl1 Ru1 N4 C16 -70.9(4) . . . . ?
N2 Ru1 C1 C6 -132.0(2) . . . . ?
N4 Ru1 C1 C6 -72.3(2) . . . . ?
C2 Ru1 C1 C6 129.9(3) . . . . ?
C3 Ru1 C1 C6 101.8(2) . . . . ?
C5 Ru1 C1 C6 29.2(2) . . . . ?
C4 Ru1 C1 C6 64.7(2) . . . . ?
Cl1 Ru1 C1 C6 126.0(3) . . . . ?
N2 Ru1 C1 C2 98.2(2) . . . . ?
N4 Ru1 C1 C2 157.79(19) . . . . ?
C6 Ru1 C1 C2 -129.9(3) . . . . ?
C3 Ru1 C1 C2 -28.08(19) . . . . ?
C5 Ru1 C1 C2 -100.7(2) . . . . ?
C4 Ru1 C1 C2 -65.2(2) . . . . ?
Cl1 Ru1 C1 C2 -3.9(4) . . . . ?
N2 Ru1 C1 C7 -18.7(3) . . . . ?
N4 Ru1 C1 C7 41.0(4) . . . . ?
C6 Ru1 C1 C7 113.3(4) . . . . ?
C2 Ru1 C1 C7 -116.8(4) . . . . ?
C3 Ru1 C1 C7 -144.9(4) . . . . ?
C5 Ru1 C1 C7 142.5(4) . . . . ?
C4 Ru1 C1 C7 178.0(3) . . . . ?
Cl1 Ru1 C1 C7 -120.7(3) . . . . ?
C6 C1 C2 C3 1.8(5) . . . . ?
C7 C1 C2 C3 -178.8(4) . . . . ?
Ru1 C1 C2 C3 54.3(3) . . . . ?
C6 C1 C2 Ru1 -52.5(3) . . . . ?
C7 C1 C2 Ru1 127.0(3) . . . . ?
N2 Ru1 C2 C3 137.8(2) . . . . ?
N4 Ru1 C2 C3 -173.2(2) . . . . ?
C6 Ru1 C2 C3 -103.3(2) . . . . ?
C5 Ru1 C2 C3 -65.5(2) . . . . ?
C1 Ru1 C2 C3 -133.9(3) . . . . ?
C4 Ru1 C2 C3 -29.4(2) . . . . ?
Cl1 Ru1 C2 C3 44.7(2) . . . . ?
N2 Ru1 C2 C1 -88.3(2) . . . . ?
N4 Ru1 C2 C1 -39.4(3) . . . . ?
C6 Ru1 C2 C1 30.6(2) . . . . ?
C3 Ru1 C2 C1 133.9(3) . . . . ?
C5 Ru1 C2 C1 68.3(2) . . . . ?
C4 Ru1 C2 C1 104.4(2) . . . . ?
Cl1 Ru1 C2 C1 178.58(15) . . . . ?
C1 C2 C3 C4 0.5(6) . . . . ?
Ru1 C2 C3 C4 55.2(3) . . . . ?
C1 C2 C3 Ru1 -54.7(3) . . . . ?
N2 Ru1 C3 C2 -55.0(3) . . . . ?
N4 Ru1 C3 C2 140.5(13) . . . . ?
C6 Ru1 C3 C2 65.9(2) . . . . ?
C5 Ru1 C3 C2 103.3(3) . . . . ?
C1 Ru1 C3 C2 28.4(2) . . . . ?
C4 Ru1 C3 C2 132.1(4) . . . . ?
Cl1 Ru1 C3 C2 -144.4(2) . . . . ?
N2 Ru1 C3 C4 172.9(2) . . . . ?
N4 Ru1 C3 C4 8.3(15) . . . . ?
C6 Ru1 C3 C4 -66.2(2) . . . . ?
C2 Ru1 C3 C4 -132.1(4) . . . . ?
C5 Ru1 C3 C4 -28.9(2) . . . . ?
C1 Ru1 C3 C4 -103.7(3) . . . . ?
Cl1 Ru1 C3 C4 83.5(2) . . . . ?
C2 C3 C4 C5 -1.0(6) . . . . ?
Ru1 C3 C4 C5 53.3(3) . . . . ?
C2 C3 C4 C10 -177.5(4) . . . . ?
Ru1 C3 C4 C10 -123.1(4) . . . . ?
C2 C3 C4 Ru1 -54.4(3) . . . . ?
N2 Ru1 C4 C5 -152.1(4) . . . . ?
N4 Ru1 C4 C5 49.6(3) . . . . ?
C6 Ru1 C4 C5 -28.7(2) . . . . ?
C2 Ru1 C4 C5 -102.5(2) . . . . ?
C3 Ru1 C4 C5 -131.6(4) . . . . ?
C1 Ru1 C4 C5 -65.6(2) . . . . ?
Cl1 Ru1 C4 C5 129.9(2) . . . . ?
N2 Ru1 C4 C3 -20.5(6) . . . . ?
N4 Ru1 C4 C3 -178.8(2) . . . . ?
C6 Ru1 C4 C3 102.9(3) . . . . ?
C2 Ru1 C4 C3 29.1(2) . . . . ?
C5 Ru1 C4 C3 131.6(4) . . . . ?
C1 Ru1 C4 C3 66.0(2) . . . . ?
Cl1 Ru1 C4 C3 -98.5(2) . . . . ?
N2 Ru1 C4 C10 92.0(6) . . . . ?
N4 Ru1 C4 C10 -66.2(4) . . . . ?
C6 Ru1 C4 C10 -144.6(4) . . . . ?
C2 Ru1 C4 C10 141.6(4) . . . . ?
C3 Ru1 C4 C10 112.6(5) . . . . ?
C5 Ru1 C4 C10 -115.8(4) . . . . ?
C1 Ru1 C4 C10 178.6(4) . . . . ?
Cl1 Ru1 C4 C10 14.1(3) . . . . ?
C3 C4 C5 C6 -0.8(6) . . . . ?
C10 C4 C5 C6 175.6(3) . . . . ?
Ru1 C4 C5 C6 51.9(3) . . . . ?
C3 C4 C5 Ru1 -52.7(3) . . . . ?
C10 C4 C5 Ru1 123.7(4) . . . . ?
N2 Ru1 C5 C4 160.0(3) . . . . ?
N4 Ru1 C5 C4 -146.4(2) . . . . ?
C6 Ru1 C5 C4 133.7(3) . . . . ?
C2 Ru1 C5 C4 66.9(2) . . . . ?
C3 Ru1 C5 C4 29.9(2) . . . . ?
C1 Ru1 C5 C4 104.7(2) . . . . ?
Cl1 Ru1 C5 C4 -56.3(2) . . . . ?
N2 Ru1 C5 C6 26.3(4) . . . . ?
N4 Ru1 C5 C6 79.9(2) . . . . ?
C2 Ru1 C5 C6 -66.9(2) . . . . ?
C3 Ru1 C5 C6 -103.8(2) . . . . ?
C1 Ru1 C5 C6 -29.0(2) . . . . ?
C4 Ru1 C5 C6 -133.7(3) . . . . ?
Cl1 Ru1 C5 C6 170.02(19) . . . . ?
C2 C1 C6 C5 -3.7(5) . . . . ?
C7 C1 C6 C5 176.9(3) . . . . ?
Ru1 C1 C6 C5 -56.4(3) . . . . ?
C2 C1 C6 Ru1 52.8(3) . . . . ?
C7 C1 C6 Ru1 -126.7(3) . . . . ?
C4 C5 C6 C1 3.3(6) . . . . ?
Ru1 C5 C6 C1 56.7(3) . . . . ?
C4 C5 C6 Ru1 -53.4(3) . . . . ?
N2 Ru1 C6 C1 59.1(3) . . . . ?
N4 Ru1 C6 C1 118.2(2) . . . . ?
C2 Ru1 C6 C1 -30.6(2) . . . . ?
C3 Ru1 C6 C1 -67.5(2) . . . . ?
C5 Ru1 C6 C1 -132.5(4) . . . . ?
C4 Ru1 C6 C1 -104.9(3) . . . . ?
Cl1 Ru1 C6 C1 -150.96(16) . . . . ?
N2 Ru1 C6 C5 -168.4(2) . . . . ?
N4 Ru1 C6 C5 -109.3(2) . . . . ?
C2 Ru1 C6 C5 101.9(3) . . . . ?
C3 Ru1 C6 C5 65.0(2) . . . . ?
C1 Ru1 C6 C5 132.5(4) . . . . ?
C4 Ru1 C6 C5 27.7(2) . . . . ?
Cl1 Ru1 C6 C5 -18.4(4) . . . . ?
C6 C1 C7 C8 165.1(4) . . . . ?
C2 C1 C7 C8 -14.3(5) . . . . ?
Ru1 C1 C7 C8 76.8(4) . . . . ?
C6 C1 C7 C9 38.4(5) . . . . ?
C2 C1 C7 C9 -141.0(4) . . . . ?
Ru1 C1 C7 C9 -49.9(5) . . . . ?
C15 N1 C11 C12 0.1(6) . . . . ?
N1 C11 C12 C13 -0.6(6) . . . . ?
C11 C12 C13 C14 0.4(6) . . . . ?
C12 C13 C14 C15 0.3(6) . . . . ?
C11 N1 C15 C14 0.6(5) . . . . ?
C11 N1 C15 N2 179.0(3) . . . . ?
C13 C14 C15 N1 -0.8(6) . . . . ?
C13 C14 C15 N2 -179.1(4) . . . . ?
N3 N2 C15 N1 162.3(3) . . . . ?
Ru1 N2 C15 N1 -7.0(6) . . . . ?
N3 N2 C15 C14 -19.3(5) . . . . ?
Ru1 N2 C15 C14 171.5(3) . . . . ?
N3 N4 C16 C21 -169.4(3) . . . . ?
Ru1 N4 C16 C21 -16.5(6) . . . . ?
N3 N4 C16 C17 9.1(6) . . . . ?
Ru1 N4 C16 C17 162.0(3) . . . . ?
C21 C16 C17 C18 1.5(6) . . . . ?
N4 C16 C17 C18 -177.0(4) . . . . ?
C16 C17 C18 C19 -0.2(6) . . . . ?
C17 C18 C19 C20 -0.6(6) . . . . ?
C17 C18 C19 Cl2 177.3(3) . . . . ?
C18 C19 C20 C21 0.1(6) . . . . ?
Cl2 C19 C20 C21 -177.8(3) . . . . ?
C17 C16 C21 C20 -1.9(6) . . . . ?
N4 C16 C21 C20 176.6(3) . . . . ?
C19 C20 C21 C16 1.1(6) . . . . ?
